data_7111222
loop_
_publ_author_name
'Boyd, Derek R.'
'Sharma, Narain D.'
'Kennedy, Martina A.'
'Shepherd, Steven D.'
'Malone, John F.'
'Alves-Areias, Andr\'e'
'Holt, Robert'
'Allenmark, Stig G.'
'Lemurell (n\'ee Andersson), Malin A.'
'Dalton, Howard'
'Luckarift, Heather'

_publ_section_title
;
 Enzyme-catalysed oxygenation and deoxygenation routes to chiral
 thiosulfinates
;
_journal_issue 14
_journal_name_full 'Chemical Communications'
_journal_page_first 1452
_journal_paper_doi 10.1039/b203139f
_journal_year 2002
_chemical_formula_sum 'C10 H14 O S2'
_chemical_formula_weight 214.33
_chemical_name_systematic
; 
? 
;
_space_group_IT_number 19
_symmetry_cell_setting orthorhombic
_symmetry_space_group_name_Hall 'P 2ac 2ab'
_symmetry_space_group_name_H-M 'P 21 21 21'
_atom_sites_solution_hydrogens difmap
_atom_sites_solution_primary direct
_atom_sites_solution_secondary difmap
_audit_creation_method SHELXL-97
_cell_angle_alpha 90.00
_cell_angle_beta 90.00
_cell_angle_gamma 90.00
_cell_formula_units_Z 4
_cell_length_a 12.3436(7)
_cell_length_b 10.2450(6)
_cell_length_c 9.2608(6)
_cell_measurement_reflns_used 27
_cell_measurement_temperature 300(2)
_cell_measurement_theta_max 27.6
_cell_measurement_theta_min 11.6
_cell_volume 1171.12(12)
_computing_cell_refinement 'Bruker XSCANS'
_computing_data_collection 'Bruker XSCANS'
_computing_data_reduction 'Bruker XSCANS'
_computing_molecular_graphics 'Bruker SHELXTL'
_computing_publication_material 'Bruker SHELXTL'
_computing_structure_refinement 'Bruker SHELXTL'
_computing_structure_solution 'Bruker SHELXTL'
_diffrn_ambient_temperature 300(2)
_diffrn_measured_fraction_theta_full 0.770
_diffrn_measured_fraction_theta_max 0.770
_diffrn_measurement_device_type 'Bruker P4 diffractometer'
_diffrn_measurement_method omega
_diffrn_radiation_monochromator graphite
_diffrn_radiation_source 'fine-focus sealed tube'
_diffrn_radiation_type CuK\a
_diffrn_radiation_wavelength 1.54180
_diffrn_reflns_av_R_equivalents 0.0274
_diffrn_reflns_av_sigmaI/netI 0.0335
_diffrn_reflns_limit_h_max 13
_diffrn_reflns_limit_h_min -13
_diffrn_reflns_limit_k_max 9
_diffrn_reflns_limit_k_min -9
_diffrn_reflns_limit_l_max 10
_diffrn_reflns_limit_l_min -10
_diffrn_reflns_number 1703
_diffrn_reflns_theta_full 63.16
_diffrn_reflns_theta_max 63.16
_diffrn_reflns_theta_min 5.61
_diffrn_standards_interval_count 97
_diffrn_standards_number 3
_exptl_absorpt_coefficient_mu 3.809
_exptl_absorpt_correction_type none
_exptl_crystal_colour colourless
_exptl_crystal_density_diffrn 1.216
_exptl_crystal_density_method 'not measured'
_exptl_crystal_description blocks
_exptl_crystal_F_000 456
_exptl_crystal_size_max 0.50
_exptl_crystal_size_mid 0.40
_exptl_crystal_size_min 0.40
_refine_diff_density_max 0.256
_refine_diff_density_min -0.148
_refine_diff_density_rms 0.045
_refine_ls_abs_structure_details 'Flack H D (1983), Acta Cryst. A39, 876-881'
_refine_ls_abs_structure_Flack -0.05(4)
_refine_ls_extinction_coef 0.0210(18)
_refine_ls_extinction_expression Fc^*^=kFc[1+0.001xFc^2^\l^3^/sin(2\q)]^-1/4^
_refine_ls_extinction_method SHELXL
_refine_ls_goodness_of_fit_ref 1.049
_refine_ls_hydrogen_treatment geom
_refine_ls_matrix_type full
_refine_ls_number_parameters 122
_refine_ls_number_reflns 1428
_refine_ls_number_restraints 0
_refine_ls_restrained_S_all 1.049
_refine_ls_R_factor_all 0.0450
_refine_ls_R_factor_gt 0.0426
_refine_ls_shift/su_max 0.000
_refine_ls_shift/su_mean 0.000
_refine_ls_structure_factor_coef Fsqd
_refine_ls_weighting_details 'calc w=1/[\s^2^(Fo^2^)+(0.0801P)^2^+0.1337P] where P=(Fo^2^+2Fc^2^)/3'
_refine_ls_weighting_scheme calc
_refine_ls_wR_factor_gt 0.1119
_refine_ls_wR_factor_ref 0.1142
_reflns_number_gt 1355
_reflns_number_total 1428
_reflns_threshold_expression >2sigma(I)
_cod_data_source_file b203139fsup1.cif
_cod_data_source_block 23
_cod_original_sg_symbol_H-M 'P 2(1) 2(1) 2(1)'
_cod_database_code 7111222

loop_
_symmetry_equiv_pos_as_xyz
'x, y, z'
'-x+1/2, -y, z+1/2'
'-x, y+1/2, -z+1/2'
'x+1/2, -y+1/2, -z'

loop_
_atom_site_label
_atom_site_type_symbol
_atom_site_fract_x
_atom_site_fract_y
_atom_site_fract_z
_atom_site_U_iso_or_equiv
_atom_site_adp_type
_atom_site_occupancy
_atom_site_symmetry_multiplicity
_atom_site_calc_flag
_atom_site_refinement_flags
S1 S 0.31025(8) 0.53353(11) 0.06961(11) 0.0554(4) Uani 1 1 d .
S2 S 0.39267(8) 0.72535(11) 0.02863(11) 0.0536(4) Uani 1 1 d .
O1 O 0.2987(3) 0.5148(4) 0.2127(3) 0.0867(11) Uani 1 1 d .
C1 C 0.4189(3) 0.4185(4) 0.0179(4) 0.0483(10) Uani 1 1 d .
C2 C 0.4313(3) 0.3923(5) -0.1140(4) 0.0588(13) Uani 1 1 d .
H2 H 0.3900 0.4339 -0.1843 0.071 Uiso 1 1 calc R
C3 C 0.5105(4) 0.2972(5) -0.1523(5) 0.0709(13) Uani 1 1 d .
H3 H 0.5179 0.2789 -0.2501 0.085 Uiso 1 1 calc R
C4 C 0.5750(4) 0.2319(6) -0.0624(6) 0.0744(14) Uani 1 1 d .
H4 H 0.6260 0.1720 -0.0952 0.089 Uiso 1 1 calc R
C5 C 0.5626(4) 0.2562(5) 0.0688(6) 0.0748(15) Uani 1 1 d .
H5 H 0.6040 0.2134 0.1381 0.090 Uiso 1 1 calc R
C6 C 0.4833(4) 0.3514(5) 0.1106(4) 0.0610(12) Uani 1 1 d .
H6 H 0.4754 0.3684 0.2087 0.073 Uiso 1 1 calc R
C7 C 0.2793(4) 0.8545(4) 0.0096(4) 0.0558(11) Uani 1 1 d .
C8 C 0.2063(5) 0.8511(7) 0.1281(6) 0.099(2) Uani 1 1 d .
H8A H 0.1538 0.9196 0.1179 0.149 Uiso 1 1 calc R
H8B H 0.2458 0.8630 0.2164 0.149 Uiso 1 1 calc R
H8C H 0.1700 0.7682 0.1301 0.149 Uiso 1 1 calc R
C9 C 0.2149(5) 0.8189(6) -0.1146(5) 0.0869(17) Uani 1 1 d .
H9A H 0.1879 0.7317 -0.1025 0.130 Uiso 1 1 calc R
H9B H 0.2589 0.8230 -0.1999 0.130 Uiso 1 1 calc R
H9C H 0.1552 0.8783 -0.1239 0.130 Uiso 1 1 calc R
C10 C 0.3352(5) 0.9989(5) -0.0028(8) 0.0934(18) Uani 1 1 d .
H10A H 0.2799 1.0637 -0.0155 0.140 Uiso 1 1 calc R
H10B H 0.3835 1.0007 -0.0840 0.140 Uiso 1 1 calc R
H10C H 0.3751 1.0171 0.0839 0.140 Uiso 1 1 calc R

loop_
_atom_site_aniso_label
_atom_site_aniso_U_11
_atom_site_aniso_U_22
_atom_site_aniso_U_33
_atom_site_aniso_U_23
_atom_site_aniso_U_13
_atom_site_aniso_U_12
S1 0.0479(6) 0.0588(8) 0.0596(7) 0.0005(5) 0.0140(5) -0.0052(5)
S2 0.0439(6) 0.0606(7) 0.0562(6) 0.0065(5) 0.0045(4) -0.0052(5)
O1 0.111(3) 0.091(3) 0.0578(19) 0.0105(17) 0.0430(19) 0.008(2)
C1 0.042(2) 0.059(3) 0.044(2) 0.000(2) 0.0008(18) -0.0068(19)
C2 0.050(2) 0.083(4) 0.043(2) -0.005(2) -0.0023(19) 0.002(2)
C3 0.064(3) 0.090(4) 0.060(2) -0.017(3) 0.003(2) 0.000(3)
C4 0.048(3) 0.079(4) 0.096(4) -0.008(3) 0.007(3) 0.005(3)
C5 0.065(3) 0.081(4) 0.078(3) 0.016(3) -0.015(3) 0.005(3)
C6 0.066(3) 0.072(3) 0.045(2) 0.009(2) -0.006(2) -0.007(3)
C7 0.057(3) 0.060(3) 0.051(2) -0.002(2) 0.0066(19) 0.003(2)
C8 0.110(4) 0.116(5) 0.071(3) 0.010(3) 0.041(4) 0.041(4)
C9 0.085(3) 0.107(5) 0.068(3) -0.005(3) -0.020(3) 0.021(3)
C10 0.091(4) 0.069(4) 0.120(5) 0.008(4) -0.001(3) -0.003(3)

loop_
_atom_type_symbol
_atom_type_description
_atom_type_scat_dispersion_real
_atom_type_scat_dispersion_imag
_atom_type_scat_source
C C 0.0181 0.0091 'International Tables Vol C Tables 4.2.6.8 and 6.1.1.4'
H H 0.0000 0.0000 'International Tables Vol C Tables 4.2.6.8 and 6.1.1.4'
O O 0.0492 0.0322 'International Tables Vol C Tables 4.2.6.8 and 6.1.1.4'
S S 0.3331 0.5567 'International Tables Vol C Tables 4.2.6.8 and 6.1.1.4'

loop_
_geom_angle_atom_site_label_1
_geom_angle_atom_site_label_2
_geom_angle_atom_site_label_3
_geom_angle
O1 S1 C1 103.9(2)
O1 S1 S2 109.83(18)
C1 S1 S2 100.70(13)
C7 S2 S1 106.65(14)
C2 C1 C6 115.8(4)
C2 C1 S1 118.3(3)
C6 C1 S1 125.7(3)
C1 C2 C3 118.0(4)
C4 C3 C2 126.7(5)
C5 C4 C3 115.7(5)
C4 C5 C6 118.8(5)
C1 C6 C5 125.0(4)
C8 C7 C9 105.1(4)
C8 C7 C10 110.1(5)
C9 C7 C10 113.9(4)
C8 C7 S2 111.8(4)
C9 C7 S2 107.3(3)
C10 C7 S2 108.6(3)

loop_
_geom_bond_atom_site_label_1
_geom_bond_atom_site_label_2
_geom_bond_distance
S1 O1 1.346(3)
S1 C1 1.849(4)
S1 S2 2.2453(15)
S2 C7 1.934(5)
C1 C2 1.260(6)
C1 C6 1.356(6)
C2 C3 1.425(7)
C3 C4 1.332(7)
C4 C5 1.250(7)
C5 C6 1.435(7)
C7 C8 1.420(6)
C7 C9 1.445(6)
C7 C10 1.637(7)

loop_
_geom_torsion_atom_site_label_1
_geom_torsion_atom_site_label_2
_geom_torsion_atom_site_label_3
_geom_torsion_atom_site_label_4
_geom_torsion
O1 S1 S2 C7 -90.9(2)
C1 S1 S2 C7 159.97(18)
O1 S1 C1 C2 164.3(4)
S2 S1 C1 C2 -82.0(4)
O1 S1 C1 C6 -11.0(4)
S2 S1 C1 C6 102.8(4)
C6 C1 C2 C3 -0.3(7)
S1 C1 C2 C3 -176.0(3)
C1 C2 C3 C4 -0.5(8)
C2 C3 C4 C5 1.2(8)
C3 C4 C5 C6 -1.0(7)
C2 C1 C6 C5 0.4(7)
S1 C1 C6 C5 175.8(3)
C4 C5 C6 C1 0.2(8)
S1 S2 C7 C8 52.1(4)
S1 S2 C7 C9 -62.6(4)
S1 S2 C7 C10 173.9(3)
